data_4340916
loop_
_publ_author_name
'Mahmudov, Kamran T.'
'Kopylovich, Maximilian N.'
'Sabbatini, Alessandra'
'Drew, Michael G. B.'
'Martins, Lu\'isa M D R S'
'Pettinari, Claudio'
'Pombeiro, Armando J. L.'

_publ_section_title
;
 Cooperative metal-ligand assisted E/Z isomerization and cyano activation
 at Cu(II) and Co(II) complexes of arylhydrazones of active methylene
 nitriles.
;
_journal_issue 18
_journal_name_full 'Inorganic chemistry'
_journal_page_first 9946
_journal_page_last 9958
_journal_paper_doi 10.1021/ic501704g
_journal_volume 53
_journal_year 2014
_chemical_formula_sum 'C16 H13 Cu N5 O5 S'
_chemical_formula_weight 450.91
_chemical_name_systematic
;
 ?
;
_space_group_IT_number 14
_symmetry_cell_setting monoclinic
_symmetry_space_group_name_Hall '-P 2yn'
_symmetry_space_group_name_H-M 'P 1 21/n 1'
_atom_sites_solution_hydrogens geom
_atom_sites_solution_primary direct
_atom_sites_solution_secondary difmap
_audit_creation_method SHELXL-97
_cell_angle_alpha 90.00
_cell_angle_beta 104.720(7)
_cell_angle_gamma 90.00
_cell_formula_units_Z 4
_cell_length_a 11.0286(7)
_cell_length_b 8.1750(6)
_cell_length_c 20.3318(14)
_cell_measurement_reflns_used 13201
_cell_measurement_temperature 293(2)
_cell_measurement_theta_max 30.00
_cell_measurement_theta_min 3.21
_cell_volume 1772.9(2)
_computing_cell_refinement 'Crysalis, Oxford Diffraction'
_computing_data_collection 'Crysalis, Oxford Diffraction'
_computing_data_reduction 'Crysalis, Oxford Diffraction'
_computing_molecular_graphics PLATON(Spek,2004)
_computing_structure_refinement 'SHELXL-97 (Sheldrick, 1997)'
_computing_structure_solution 'SHELXS-97 (Sheldrick, 1997)'
_diffrn_ambient_temperature 293(2)
_diffrn_measured_fraction_theta_full 0.994
_diffrn_measured_fraction_theta_max 0.994
_diffrn_measurement_device 'Oxford Diffaction X-Calibur System'
_diffrn_measurement_method '321 frames, counting time 10 s.'
_diffrn_radiation_monochromator graphite
_diffrn_radiation_source 'fine-focus sealed tube'
_diffrn_radiation_type MoK\a
_diffrn_radiation_wavelength 0.71073
_diffrn_reflns_av_R_equivalents 0.1017
_diffrn_reflns_av_sigmaI/netI 0.1121
_diffrn_reflns_limit_h_max 15
_diffrn_reflns_limit_h_min -15
_diffrn_reflns_limit_k_max 5
_diffrn_reflns_limit_k_min -11
_diffrn_reflns_limit_l_max 28
_diffrn_reflns_limit_l_min -28
_diffrn_reflns_number 12301
_diffrn_reflns_theta_full 30.00
_diffrn_reflns_theta_max 30.00
_diffrn_reflns_theta_min 3.21
_diffrn_standards_decay_% n/a
_diffrn_standards_interval_count n/a
_diffrn_standards_interval_time n/a
_diffrn_standards_number n/a
_exptl_absorpt_coefficient_mu 1.391
_exptl_absorpt_correction_T_max 1.000
_exptl_absorpt_correction_T_min 0.876
_exptl_absorpt_correction_type empirical
_exptl_absorpt_process_details 'ABSPACK, Oxford Diffraction Ltd'
_exptl_crystal_colour green
_exptl_crystal_density_diffrn 1.689
_exptl_crystal_density_method 'not measured'
_exptl_crystal_description needle
_exptl_crystal_F_000 916
_exptl_crystal_size_max 0.25
_exptl_crystal_size_mid 0.05
_exptl_crystal_size_min 0.04
_refine_diff_density_max 0.549
_refine_diff_density_min -0.625
_refine_diff_density_rms 0.093
_refine_ls_extinction_method none
_refine_ls_goodness_of_fit_ref 0.939
_refine_ls_hydrogen_treatment constr
_refine_ls_matrix_type full
_refine_ls_number_parameters 254
_refine_ls_number_reflns 5146
_refine_ls_number_restraints 0
_refine_ls_restrained_S_all 0.939
_refine_ls_R_factor_all 0.1241
_refine_ls_R_factor_gt 0.0585
_refine_ls_shift/su_max 0.000
_refine_ls_shift/su_mean 0.000
_refine_ls_structure_factor_coef Fsqd
_refine_ls_weighting_details 'calc w=1/[\s^2^(Fo^2^)+(0.0353P)^2^+0.0000P] where P=(Fo^2^+2Fc^2^)/3'
_refine_ls_weighting_scheme calc
_refine_ls_wR_factor_gt 0.1109
_refine_ls_wR_factor_ref 0.1364
_reflns_number_gt 2771
_reflns_number_total 5146
_reflns_threshold_expression >2sigma(I)
_cod_data_source_file ic501704g_si_003.cif
_cod_data_source_block 3
_cod_depositor_comments 'Adding full bibliography for 4340912--4340921.cif.'
_cod_original_sg_symbol_H-M P21/n
_cod_database_code 4340916

loop_
_symmetry_equiv_pos_as_xyz
'x, y, z'
'-x+1/2, y+1/2, -z+1/2'
'-x, -y, -z'
'x-1/2, -y-1/2, z-1/2'

loop_
_atom_site_label
_atom_site_type_symbol
_atom_site_fract_x
_atom_site_fract_y
_atom_site_fract_z
_atom_site_U_iso_or_equiv
_atom_site_adp_type
_atom_site_occupancy
_atom_site_symmetry_multiplicity
_atom_site_calc_flag
_atom_site_refinement_flags
Cu1 Cu 0.25661(4) 0.03121(5) 0.19799(2) 0.03917(16) Uani 1 1 d .
N31 N 0.4138(3) -0.0319(3) 0.16768(16) 0.0393(7) Uani 1 1 d .
C32 C 0.5195(4) -0.0749(5) 0.2112(2) 0.0523(11) Uani 1 1 d .
H32 H 0.5260 -0.0623 0.2574 0.063 Uiso 1 1 calc R
C33 C 0.6209(4) -0.1378(6) 0.1913(2) 0.0614(12) Uani 1 1 d .
H33 H 0.6933 -0.1676 0.2238 0.074 Uiso 1 1 calc R
C34 C 0.6146(4) -0.1560(4) 0.1238(2) 0.0443(9) Uani 1 1 d .
C35 C 0.5042(4) -0.1157(6) 0.0784(2) 0.0684(14) Uani 1 1 d .
H35 H 0.4951 -0.1295 0.0320 0.082 Uiso 1 1 calc R
C36 C 0.4071(4) -0.0550(6) 0.1018(2) 0.0700(14) Uani 1 1 d .
H36 H 0.3327 -0.0285 0.0702 0.084 Uiso 1 1 calc R
C37 C 0.7215(4) -0.2221(5) 0.0979(2) 0.0513(10) Uani 1 1 d .
C39 C 0.8226(4) -0.3183(6) 0.1424(3) 0.0775(15) Uani 1 1 d .
H39C H 0.8487 -0.4031 0.1164 0.116 Uiso 1 1 calc R
H39A H 0.7925 -0.3664 0.1784 0.116 Uiso 1 1 calc R
H39B H 0.8924 -0.2480 0.1615 0.116 Uiso 1 1 calc R
O38 O 0.7221(3) -0.1968(5) 0.03977(18) 0.0889(11) Uani 1 1 d .
C15 C 0.1712(4) 0.0294(4) 0.3465(2) 0.0395(9) Uani 1 1 d .
C16 C 0.1502(4) -0.0253(5) 0.4079(2) 0.0533(11) Uani 1 1 d .
H16 H 0.2143 -0.0198 0.4477 0.064 Uiso 1 1 calc R
C17 C 0.0355(5) -0.0867(6) 0.4096(3) 0.0653(13) Uani 1 1 d .
H17 H 0.0213 -0.1213 0.4506 0.078 Uiso 1 1 calc R
C18 C -0.0579(4) -0.0971(6) 0.3510(2) 0.0654(13) Uani 1 1 d .
H18 H -0.1353 -0.1405 0.3522 0.079 Uiso 1 1 calc R
C19 C -0.0385(4) -0.0435(5) 0.2898(2) 0.0584(12) Uani 1 1 d .
H19 H -0.1033 -0.0503 0.2504 0.070 Uiso 1 1 calc R
C20 C 0.0767(4) 0.0202(4) 0.2867(2) 0.0401(9) Uani 1 1 d .
N22 N -0.0068(3) 0.1217(4) 0.18163(16) 0.0434(7) Uani 1 1 d .
C23 C -0.0164(3) 0.1654(5) 0.11833(19) 0.0427(9) Uani 1 1 d .
C24 C 0.0809(4) 0.1678(4) 0.0816(2) 0.0415(9) Uani 1 1 d .
N241 N 0.0544(3) 0.2178(4) 0.01807(16) 0.0538(9) Uani 1 1 d .
H24B H 0.1117 0.2185 -0.0038 0.065 Uiso 1 1 calc R
H24A H -0.0203 0.2498 -0.0016 0.065 Uiso 1 1 calc R
C231 C -0.1400(4) 0.2184(6) 0.0831(2) 0.0573(11) Uani 1 1 d .
N21 N 0.0982(3) 0.0743(3) 0.22352(16) 0.0393(7) Uani 1 1 d .
N232 N -0.2371(4) 0.2608(6) 0.0543(2) 0.0889(14) Uani 1 1 d .
O11 O 0.3549(2) 0.0021(3) 0.29229(14) 0.0506(7) Uani 1 1 d .
O14 O 0.4054(3) 0.0656(3) 0.41103(14) 0.0575(8) Uani 1 1 d .
O25 O 0.1904(2) 0.1216(3) 0.10965(14) 0.0525(7) Uani 1 1 d .
S12 S 0.32209(9) 0.10098(12) 0.34653(5) 0.0410(2) Uani 1 1 d .
O13 O 0.3119(3) 0.2692(3) 0.32731(18) 0.0680(9) Uani 1 1 d .

loop_
_atom_site_aniso_label
_atom_site_aniso_U_11
_atom_site_aniso_U_22
_atom_site_aniso_U_33
_atom_site_aniso_U_23
_atom_site_aniso_U_13
_atom_site_aniso_U_12
Cu1 0.0325(3) 0.0508(3) 0.0383(3) 0.0013(2) 0.0164(2) 0.0064(2)
N31 0.0325(17) 0.0502(17) 0.0389(18) -0.0029(15) 0.0158(14) 0.0020(14)
C32 0.035(2) 0.088(3) 0.035(2) -0.009(2) 0.0112(18) 0.003(2)
C33 0.028(2) 0.106(4) 0.049(3) -0.006(3) 0.0087(19) 0.013(2)
C34 0.038(2) 0.053(2) 0.048(2) -0.0034(19) 0.0221(19) 0.0019(18)
C35 0.064(3) 0.112(4) 0.034(2) 0.007(2) 0.020(2) 0.037(3)
C36 0.056(3) 0.117(4) 0.038(3) 0.003(3) 0.012(2) 0.043(3)
C37 0.039(2) 0.067(3) 0.052(3) -0.007(2) 0.018(2) 0.005(2)
C39 0.049(3) 0.111(4) 0.077(4) 0.005(3) 0.025(3) 0.028(3)
O38 0.069(2) 0.142(3) 0.068(2) 0.014(2) 0.040(2) 0.039(2)
C15 0.043(2) 0.0402(18) 0.042(2) -0.0013(17) 0.0223(18) -0.0027(17)
C16 0.054(3) 0.067(3) 0.044(3) 0.005(2) 0.021(2) -0.003(2)
C17 0.068(3) 0.080(3) 0.060(3) 0.016(3) 0.039(3) -0.005(3)
C18 0.052(3) 0.084(3) 0.069(3) 0.014(3) 0.030(3) -0.011(3)
C19 0.042(3) 0.078(3) 0.061(3) -0.002(2) 0.023(2) -0.013(2)
C20 0.036(2) 0.046(2) 0.043(2) -0.0013(18) 0.0195(18) 0.0018(17)
N22 0.0344(18) 0.0586(19) 0.0405(19) -0.0020(16) 0.0155(14) 0.0042(15)
C23 0.033(2) 0.057(2) 0.038(2) -0.0024(18) 0.0102(17) 0.0058(18)
C24 0.041(2) 0.044(2) 0.042(2) 0.0029(18) 0.0160(18) 0.0118(18)
N241 0.041(2) 0.079(2) 0.045(2) 0.0100(18) 0.0168(16) 0.0192(18)
C231 0.041(3) 0.090(3) 0.046(3) -0.002(2) 0.021(2) 0.009(2)
N21 0.0336(18) 0.0480(17) 0.0392(18) -0.0027(14) 0.0149(14) 0.0050(14)
N232 0.045(3) 0.163(4) 0.061(3) 0.007(3) 0.017(2) 0.032(3)
O11 0.0340(15) 0.0803(19) 0.0389(16) -0.0064(13) 0.0120(12) 0.0157(13)
O14 0.0457(18) 0.087(2) 0.0398(17) -0.0067(15) 0.0110(14) -0.0061(15)
O25 0.0386(16) 0.0709(17) 0.0538(18) 0.0218(15) 0.0225(13) 0.0204(14)
S12 0.0383(5) 0.0490(5) 0.0395(6) -0.0019(4) 0.0171(4) -0.0019(4)
O13 0.056(2) 0.0463(15) 0.113(3) 0.0154(17) 0.0414(19) -0.0013(14)

loop_
_atom_type_symbol
_atom_type_description
_atom_type_scat_dispersion_real
_atom_type_scat_dispersion_imag
_atom_type_scat_source
C C 0.0033 0.0016 'International Tables Vol C Tables 4.2.6.8 and 6.1.1.4'
H H 0.0000 0.0000 'International Tables Vol C Tables 4.2.6.8 and 6.1.1.4'
N N 0.0061 0.0033 'International Tables Vol C Tables 4.2.6.8 and 6.1.1.4'
O O 0.0106 0.0060 'International Tables Vol C Tables 4.2.6.8 and 6.1.1.4'
S S 0.1246 0.1234 'International Tables Vol C Tables 4.2.6.8 and 6.1.1.4'
Cu Cu 0.3201 1.2651 'International Tables Vol C Tables 4.2.6.8 and 6.1.1.4'

loop_
_geom_angle_atom_site_label_1
_geom_angle_atom_site_label_2
_geom_angle_atom_site_label_3
_geom_angle
_geom_angle_site_symmetry_3
O25 Cu1 O11 162.01(12) .
O25 Cu1 N21 91.47(12) .
O11 Cu1 N21 94.06(12) .
O25 Cu1 N31 88.00(12) .
O11 Cu1 N31 87.92(12) .
N21 Cu1 N31 175.01(12) .
O25 Cu1 O13 97.21(12) 2_545
O11 Cu1 O13 100.09(12) 2_545
N21 Cu1 O13 87.85(11) 2_545
N31 Cu1 O13 87.29(11) 2_545
C32 N31 C36 116.7(3) .
C32 N31 Cu1 122.5(3) .
C36 N31 Cu1 120.1(3) .
N31 C32 C33 123.1(4) .
C34 C33 C32 119.8(4) .
C33 C34 C35 117.4(4) .
C33 C34 C37 123.0(4) .
C35 C34 C37 119.5(4) .
C34 C35 C36 119.6(4) .
N31 C36 C35 123.3(4) .
O38 C37 C39 120.3(4) .
O38 C37 C34 118.8(4) .
C39 C37 C34 120.9(4) .
C20 C15 C16 120.5(4) .
C20 C15 S12 121.1(3) .
C16 C15 S12 118.4(3) .
C17 C16 C15 120.2(4) .
C18 C17 C16 119.8(4) .
C17 C18 C19 120.7(4) .
C18 C19 C20 120.7(4) .
C15 C20 C19 118.2(4) .
C15 C20 N21 120.7(3) .
C19 C20 N21 121.2(4) .
N21 N22 C23 123.8(3) .
N22 C23 C231 113.6(3) .
N22 C23 C24 128.3(3) .
C231 C23 C24 118.1(4) .
O25 C24 N241 119.2(4) .
O25 C24 C23 120.9(3) .
N241 C24 C23 119.9(3) .
N232 C231 C23 178.9(5) .
N22 N21 C20 110.7(3) .
N22 N21 Cu1 125.2(2) .
C20 N21 Cu1 122.6(2) .
S12 O11 Cu1 118.77(15) .
C24 O25 Cu1 129.6(3) .
O13 S12 O14 115.77(19) .
O13 S12 O11 109.79(18) .
O14 S12 O11 110.55(17) .
O13 S12 C15 108.11(17) .
O14 S12 C15 108.69(18) .
O11 S12 C15 103.13(17) .
S12 O13 Cu1 164.52(19) 2

loop_
_geom_bond_atom_site_label_1
_geom_bond_atom_site_label_2
_geom_bond_distance
_geom_bond_site_symmetry_2
Cu1 O25 1.908(3) .
Cu1 O11 1.962(3) .
Cu1 N21 1.976(3) .
Cu1 N31 2.048(3) .
Cu1 O13 2.286(3) 2_545
N31 C32 1.319(5) .
N31 C36 1.336(5) .
C32 C33 1.382(5) .
C33 C34 1.365(5) .
C34 C35 1.367(5) .
C34 C37 1.509(5) .
C35 C36 1.370(5) .
C37 O38 1.201(5) .
C37 C39 1.472(6) .
C15 C20 1.387(5) .
C15 C16 1.400(5) .
C15 S12 1.764(4) .
C16 C17 1.370(6) .
C17 C18 1.365(6) .
C18 C19 1.387(6) .
C19 C20 1.390(5) .
C20 N21 1.434(5) .
N22 N21 1.310(4) .
N22 C23 1.314(5) .
C23 C231 1.437(5) .
C23 C24 1.454(5) .
C24 O25 1.255(4) .
C24 N241 1.316(4) .
C231 N232 1.135(5) .
O11 S12 1.484(3) .
O14 S12 1.426(3) .
S12 O13 1.427(3) .
O13 Cu1 2.286(3) 2

loop_
_geom_hbond_atom_site_label_D
_geom_hbond_atom_site_label_H
_geom_hbond_atom_site_label_A
_geom_hbond_distance_DH
_geom_hbond_distance_HA
_geom_hbond_distance_DA
_geom_hbond_angle_DHA
_geom_hbond_site_symmetry_A
N241 H24B O38 0.86 2.15 2.994(4) 168.2 3_655
N241 H24A O14 0.86 2.32 2.959(4) 131.8 4_565
